data_7719376
loop_
_publ_author_name
'Chleb&#xed;k, Richard'
'Kert&#xe9;sz, Erik'
'Erben, Milan'
'R&#x16f;&#x17e;i&#x10d;ka, Ale&#x161;'
'Jambor, Roman'
'Benk&#x151;, Zolt&#xe1;n'
'Dost&#xe1;l, Libor'

_publ_section_title
;
 Remarkable coordination variability of the P,C,P-pincer ligand in
 organotin(IV) compounds - a promising outlook for other p-block elements.
;
_journal_issue 40
_journal_name_full 'Dalton transactions (Cambridge, England : 2003)'
_journal_page_first 15093
_journal_page_last 15106
_journal_paper_doi 10.1039/d5dt01873k
_journal_volume 54
_journal_year 2025
_chemical_formula_moiety 'C28 H50 B2 Cl2 O2 P2 Sn'
_chemical_formula_sum 'C28 H50 B2 Cl2 O2 P2 Sn'
_chemical_formula_weight 691.83
_space_group_crystal_system monoclinic
_space_group_IT_number 14
_space_group_name_Hall '-P 2yn'
_space_group_name_H-M_alt 'P 1 21/n 1'
_atom_sites_solution_hydrogens mixed
_audit_creation_method 'APEX4 v2021.10-0'
_audit_update_record
;
2025-07-02 deposited with the CCDC.	2025-09-05 downloaded from the CCDC.
;
_cell_angle_alpha 90
_cell_angle_beta 110.3850(10)
_cell_angle_gamma 90
_cell_formula_units_Z 4
_cell_length_a 14.0814(5)
_cell_length_b 14.5065(4)
_cell_length_c 18.0478(6)
_cell_measurement_reflns_used 82796
_cell_measurement_temperature 150(2)
_cell_measurement_theta_max 28
_cell_measurement_theta_min 1
_cell_volume 3455.77(19)
_computing_cell_refinement 'APEX4 v2022.10-0 (Bruker AXS)'
_computing_data_collection 'Bruker Instrument Service vV6.2.3'
_computing_data_reduction 'SAINT V8.37A (Bruker AXS Inc., 2015)'
_computing_molecular_graphics 'Platon (Spek, 2009)'
_computing_publication_material 'Platon (Spek, 2009)'
_computing_structure_refinement 'SHELXL-2019/1 (Sheldrick, 2019)'
_computing_structure_solution 'XT, VERSION 2014/5'
_diffrn_ambient_temperature 150(2)
_diffrn_detector_area_resol_mean 10.4167
_diffrn_measured_fraction_theta_full 0.986
_diffrn_measured_fraction_theta_max 0.990
_diffrn_measurement_device_type 'Bruker D8 - Venture'
_diffrn_measurement_method '\f and \w scans to fill the Ewald sphere'
_diffrn_radiation_type MoK\a
_diffrn_radiation_wavelength 0.71073
_diffrn_reflns_av_R_equivalents 0.0365
_diffrn_reflns_av_unetI/netI 0.0171
_diffrn_reflns_Laue_measured_fraction_full 0.986
_diffrn_reflns_Laue_measured_fraction_max 0.990
_diffrn_reflns_limit_h_max 18
_diffrn_reflns_limit_h_min -18
_diffrn_reflns_limit_k_max 19
_diffrn_reflns_limit_k_min -19
_diffrn_reflns_limit_l_max 24
_diffrn_reflns_limit_l_min -24
_diffrn_reflns_number 80955
_diffrn_reflns_point_group_measured_fraction_full 0.986
_diffrn_reflns_point_group_measured_fraction_max 0.990
_diffrn_reflns_theta_full 25.242
_diffrn_reflns_theta_max 28.286
_diffrn_reflns_theta_min 2.123
_diffrn_source 'sealed X-ray tube'
_exptl_absorpt_coefficient_mu 1.009
_exptl_absorpt_correction_T_max 0.7457
_exptl_absorpt_correction_T_min 0.6387
_exptl_absorpt_correction_type multi-scan
_exptl_absorpt_process_details
;
SADABS-2016/2 - Bruker AXS area detector
scaling and absorption correction
;
_exptl_crystal_colour colourless
_exptl_crystal_density_diffrn 1.330
_exptl_crystal_description block
_exptl_crystal_F_000 1432
_exptl_crystal_size_max 0.359
_exptl_crystal_size_mid 0.276
_exptl_crystal_size_min 0.222
_refine_diff_density_max 0.456
_refine_diff_density_min -0.474
_refine_diff_density_rms 0.059
_refine_ls_extinction_method none
_refine_ls_goodness_of_fit_ref 1.145
_refine_ls_hydrogen_treatment mixed
_refine_ls_matrix_type full
_refine_ls_number_parameters 364
_refine_ls_number_reflns 8487
_refine_ls_number_restraints 274
_refine_ls_restrained_S_all 1.141
_refine_ls_R_factor_all 0.0318
_refine_ls_R_factor_gt 0.0259
_refine_ls_shift/su_max 0.001
_refine_ls_shift/su_mean 0.000
_refine_ls_structure_factor_coef Fsqd
_refine_ls_weighting_details 'w=1/[\s^2^(Fo^2^)+(0.0064P)^2^+3.6590P] where P=(Fo^2^+2Fc^2^)/3'
_refine_ls_weighting_scheme calc
_refine_ls_wR_factor_gt 0.0532
_refine_ls_wR_factor_ref 0.0578
_reflns_Friedel_coverage 0.000
_reflns_number_gt 7671
_reflns_number_total 8487
_reflns_threshold_expression 'I > 2\s(I)'
_cod_data_source_file d5dt01873k2.cif
_cod_data_source_block 2BH3
_cod_depositor_comments 'Adding full bibliography for 7719373--7719382.cif.'
_cod_original_sg_symbol_H-M 'P 21/n'
_cod_database_code 7719376
_shelx_shelxl_version_number 2019/1
_shelx_space_group_comment
;
The symmetry employed for this shelxl refinement is uniquely defined
by the following loop, which should always be used as a source of
symmetry information in preference to the above space-group names.
They are only intended as comments.
;
_shelx_estimated_absorpt_t_min 0.713
_shelx_estimated_absorpt_t_max 0.807
_exptl_absorpt_special_details
;
The ratio of minimum to maximum
apparent transmission was 0.857
;

loop_
_space_group_symop_operation_xyz
'x, y, z'
'-x+1/2, y+1/2, -z+1/2'
'-x, -y, -z'
'x-1/2, -y-1/2, z-1/2'

loop_
_atom_site_label
_atom_site_type_symbol
_atom_site_fract_x
_atom_site_fract_y
_atom_site_fract_z
_atom_site_U_iso_or_equiv
_atom_site_adp_type
_atom_site_occupancy
_atom_site_site_symmetry_order
_atom_site_calc_flag
_atom_site_refinement_flags_posn
_atom_site_refinement_flags_adp
_atom_site_refinement_flags_occupancy
_atom_site_disorder_assembly
_atom_site_disorder_group
Cl1 Cl 0.29774(4) 0.59857(3) 0.15166(3) 0.03393(11) Uani 1 1 d . . . . .
Cl2 Cl 0.29603(4) 0.37414(4) 0.05631(3) 0.03458(11) Uani 1 1 d . . . . .
O1 O 0.49729(9) 0.37907(9) 0.21526(7) 0.0243(3) Uani 1 1 d . . . . .
O2 O 0.23634(9) 0.39566(9) 0.32427(7) 0.0245(3) Uani 1 1 d . . . . .
Sn1 Sn 0.26534(2) 0.44284(2) 0.16368(2) 0.02198(4) Uani 1 1 d . . . . .
P1 P 0.61701(3) 0.39371(3) 0.22464(3) 0.01946(9) Uani 1 1 d . . . . .
P2 P 0.20680(3) 0.43226(3) 0.40038(3) 0.02195(9) Uani 1 1 d . . . . .
C1 C 0.36523(12) 0.38175(12) 0.26816(10) 0.0202(3) Uani 1 1 d . . . . .
C2 C 0.46073(13) 0.34864(12) 0.27315(10) 0.0220(3) Uani 1 1 d . . . . .
C3 C 0.51391(14) 0.28795(14) 0.33231(12) 0.0293(4) Uani 1 1 d . . . . .
H3 H 0.577976 0.264801 0.334583 0.035 Uiso 1 1 calc R U . . .
C4 C 0.47213(15) 0.26156(14) 0.38810(12) 0.0306(4) Uani 1 1 d . . . . .
H4 H 0.507940 0.219171 0.428235 0.037 Uiso 1 1 calc R U . . .
C5 C 0.37982(14) 0.29517(13) 0.38701(12) 0.0276(4) Uani 1 1 d . . . . .
H5 H 0.352207 0.276381 0.425710 0.033 Uiso 1 1 calc R U . . .
C6 C 0.32853(12) 0.35694(12) 0.32811(11) 0.0216(3) Uani 1 1 d . . . . .
C7 C 0.63446(14) 0.30871(13) 0.15425(11) 0.0254(4) Uani 1 1 d . . . . .
C8 C 0.57914(18) 0.33213(16) 0.06700(12) 0.0379(5) Uani 1 1 d . . . . .
H8A H 0.587208 0.281271 0.033948 0.057 Uiso 1 1 calc R U . . .
H8B H 0.607848 0.388568 0.053590 0.057 Uiso 1 1 calc R U . . .
H8C H 0.506969 0.341550 0.057654 0.057 Uiso 1 1 calc R U . . .
C9 C 0.74870(15) 0.29942(16) 0.17039(13) 0.0356(5) Uani 1 1 d . . . . .
H9A H 0.759918 0.253488 0.134476 0.053 Uiso 1 1 calc R U . . .
H9B H 0.783100 0.279803 0.225203 0.053 Uiso 1 1 calc R U . . .
H9C H 0.775885 0.359048 0.161779 0.053 Uiso 1 1 calc R U . . .
C10 C 0.59476(17) 0.21618(14) 0.17309(14) 0.0379(5) Uani 1 1 d . . . . .
H10A H 0.608119 0.167588 0.140286 0.057 Uiso 1 1 calc R U . . .
H10B H 0.521647 0.220697 0.161960 0.057 Uiso 1 1 calc R U . . .
H10C H 0.629186 0.201253 0.229036 0.057 Uiso 1 1 calc R U . . .
C11 C 0.61343(14) 0.51531(13) 0.19241(12) 0.0265(4) Uani 1 1 d . . . . .
C12 C 0.52758(15) 0.53711(13) 0.11454(12) 0.0296(4) Uani 1 1 d . . . . .
H12A H 0.518330 0.604021 0.108883 0.044 Uiso 1 1 calc R U . . .
H12B H 0.464677 0.508434 0.114793 0.044 Uiso 1 1 calc R U . . .
H12C H 0.544880 0.512788 0.070185 0.044 Uiso 1 1 calc R U . . .
C13 C 0.71426(16) 0.54298(16) 0.18423(17) 0.0444(6) Uani 1 1 d . . . . .
H13A H 0.713507 0.609106 0.172940 0.067 Uiso 1 1 calc R U . . .
H13B H 0.723945 0.508137 0.140878 0.067 Uiso 1 1 calc R U . . .
H13C H 0.769860 0.529390 0.233626 0.067 Uiso 1 1 calc R U . . .
C14 C 0.59638(19) 0.57180(16) 0.25910(14) 0.0423(5) Uani 1 1 d . . . . .
H14A H 0.591640 0.637405 0.245326 0.063 Uiso 1 1 calc R U . . .
H14B H 0.653292 0.562023 0.308539 0.063 Uiso 1 1 calc R U . . .
H14C H 0.533364 0.551867 0.265807 0.063 Uiso 1 1 calc R U . . .
C15 C 0.23409(19) 0.55733(15) 0.40328(13) 0.0392(5) Uani 1 1 d . . . . .
C16 C 0.2063(3) 0.60032(17) 0.32072(15) 0.0599(8) Uani 1 1 d . . . . .
H16A H 0.216878 0.667135 0.325719 0.090 Uiso 1 1 calc R U . . .
H16B H 0.135015 0.587455 0.290194 0.090 Uiso 1 1 calc R U . . .
H16C H 0.249214 0.573828 0.293537 0.090 Uiso 1 1 calc R U . . .
C17 C 0.3486(2) 0.5676(2) 0.44769(19) 0.0621(8) Uani 1 1 d . . . . .
H17A H 0.366895 0.633030 0.451819 0.093 Uiso 1 1 calc R U . . .
H17B H 0.385770 0.534952 0.418774 0.093 Uiso 1 1 calc R U . . .
H17C H 0.366135 0.541237 0.500793 0.093 Uiso 1 1 calc R U . . .
C18 C 0.1770(2) 0.60709(16) 0.45011(15) 0.0512(6) Uani 1 1 d . . . . .
H18A H 0.200610 0.670995 0.459849 0.077 Uiso 1 1 calc R U . . .
H18B H 0.189682 0.575608 0.500702 0.077 Uiso 1 1 calc R U . . .
H18C H 0.104177 0.606423 0.419684 0.077 Uiso 1 1 calc R U . . .
C19 C 0.06971(13) 0.40425(13) 0.36357(11) 0.0253(4) Uani 1 1 d . . . . .
C20 C 0.06079(17) 0.30202(15) 0.34055(15) 0.0381(5) Uani 1 1 d . . . . .
H20A H -0.009744 0.282096 0.326964 0.057 Uiso 1 1 calc R U . . .
H20B H 0.104193 0.265381 0.385104 0.057 Uiso 1 1 calc R U . . .
H20C H 0.082202 0.293255 0.294853 0.057 Uiso 1 1 calc R U . . .
C21 C 0.02724(17) 0.41655(19) 0.43090(13) 0.0428(5) Uani 1 1 d . . . . .
H21A H -0.043734 0.396770 0.412749 0.064 Uiso 1 1 calc R U . . .
H21B H 0.031659 0.481598 0.446404 0.064 Uiso 1 1 calc R U . . .
H21C H 0.066771 0.379117 0.476390 0.064 Uiso 1 1 calc R U . . .
C22 C 0.00652(15) 0.46013(16) 0.29187(12) 0.0349(5) Uani 1 1 d . . . . .
H22A H -0.063013 0.436448 0.272371 0.052 Uiso 1 1 calc R U . . .
H22B H 0.035893 0.454903 0.250157 0.052 Uiso 1 1 calc R U . . .
H22C H 0.006024 0.524975 0.306950 0.052 Uiso 1 1 calc R U . . .
C23 C 0.10627(13) 0.43117(15) 0.12742(10) 0.0274(4) Uani 1 1 d . . . . .
C24 C 0.04628(15) 0.50986(17) 0.10863(13) 0.0372(5) Uani 1 1 d . . . . .
H24 H 0.076933 0.569113 0.116640 0.045 Uiso 1 1 calc R U . . .
C25 C -0.05862(16) 0.5018(2) 0.07809(14) 0.0517(7) Uani 1 1 d . . . . .
H25 H -0.099763 0.555487 0.065733 0.062 Uiso 1 1 calc R U . . .
C26 C -0.10250(17) 0.4164(2) 0.06588(13) 0.0543(7) Uani 1 1 d . . . . .
H26 H -0.174186 0.411304 0.044100 0.065 Uiso 1 1 calc R U . . .
C27 C -0.04408(18) 0.3374(2) 0.08476(14) 0.0524(7) Uani 1 1 d . . . . .
H27 H -0.075551 0.278543 0.076514 0.063 Uiso 1 1 calc R U . . .
C28 C 0.06169(16) 0.34454(18) 0.11610(13) 0.0392(5) Uani 1 1 d . . . . .
H28 H 0.102456 0.290646 0.129462 0.047 Uiso 1 1 calc R U . . .
B1 B 0.71566(16) 0.37869(18) 0.32861(13) 0.0317(5) Uani 1 1 d . . . . .
H1C H 0.680(2) 0.4114(18) 0.3693(16) 0.048 Uiso 1 1 d . U . . .
H1B H 0.7335(19) 0.3048(19) 0.3389(15) 0.048 Uiso 1 1 d . U . . .
H1AA H 0.780(2) 0.4166(18) 0.3220(16) 0.048 Uiso 1 1 d . U . . .
B2 B 0.2722(2) 0.37673(19) 0.50227(14) 0.0360(5) Uani 1 1 d . . . . .
H2C H 0.239(2) 0.4204(19) 0.5380(17) 0.054 Uiso 1 1 d . U . . .
H2B H 0.248(2) 0.304(2) 0.4964(16) 0.054 Uiso 1 1 d . U . . .
H2AA H 0.353(2) 0.3856(19) 0.5182(16) 0.054 Uiso 1 1 d . U . . .

loop_
_atom_site_aniso_label
_atom_site_aniso_U_11
_atom_site_aniso_U_22
_atom_site_aniso_U_33
_atom_site_aniso_U_23
_atom_site_aniso_U_13
_atom_site_aniso_U_12
Cl1 0.0305(2) 0.0263(2) 0.0449(3) 0.0116(2) 0.0130(2) 0.00179(18)
Cl2 0.0259(2) 0.0477(3) 0.0272(2) -0.0066(2) 0.00557(18) 0.0036(2)
O1 0.0160(5) 0.0352(7) 0.0218(6) 0.0071(5) 0.0065(5) 0.0024(5)
O2 0.0171(5) 0.0341(7) 0.0227(6) 0.0030(5) 0.0073(5) 0.0054(5)
Sn1 0.01564(6) 0.02543(6) 0.02240(6) 0.00342(5) 0.00350(4) 0.00064(4)
P1 0.01471(18) 0.0242(2) 0.0186(2) -0.00010(16) 0.00474(15) 0.00065(15)
P2 0.0213(2) 0.0242(2) 0.0189(2) 0.00105(17) 0.00516(16) 0.00234(17)
C1 0.0167(7) 0.0192(8) 0.0224(8) 0.0029(6) 0.0042(6) 0.0007(6)
C2 0.0190(7) 0.0239(8) 0.0240(8) 0.0036(7) 0.0084(6) 0.0000(6)
C3 0.0223(8) 0.0322(10) 0.0347(10) 0.0107(8) 0.0115(7) 0.0088(7)
C4 0.0290(9) 0.0280(9) 0.0359(10) 0.0141(8) 0.0128(8) 0.0072(7)
C5 0.0266(9) 0.0266(9) 0.0318(10) 0.0097(7) 0.0131(8) 0.0026(7)
C6 0.0166(7) 0.0214(8) 0.0273(9) 0.0025(7) 0.0080(6) 0.0008(6)
C7 0.0242(8) 0.0260(9) 0.0247(9) -0.0027(7) 0.0071(7) 0.0025(7)
C8 0.0451(12) 0.0412(12) 0.0227(9) -0.0058(8) 0.0059(8) 0.0104(9)
C9 0.0310(10) 0.0423(12) 0.0376(11) -0.0013(9) 0.0172(9) 0.0099(8)
C10 0.0413(12) 0.0256(10) 0.0450(12) -0.0058(9) 0.0128(10) -0.0024(8)
C11 0.0233(8) 0.0229(8) 0.0307(9) -0.0016(7) 0.0061(7) -0.0007(7)
C12 0.0301(9) 0.0268(9) 0.0296(10) 0.0050(7) 0.0076(8) 0.0024(7)
C13 0.0278(10) 0.0361(12) 0.0664(16) 0.0110(11) 0.0127(10) -0.0068(9)
C14 0.0502(13) 0.0331(11) 0.0343(11) -0.0080(9) 0.0031(10) 0.0091(10)
C15 0.0543(13) 0.0263(10) 0.0305(10) -0.0043(8) 0.0066(9) -0.0080(9)
C16 0.108(2) 0.0308(12) 0.0388(13) 0.0012(10) 0.0223(14) -0.0221(14)
C17 0.0596(16) 0.0573(17) 0.0637(18) -0.0141(14) 0.0142(14) -0.0311(14)
C18 0.0767(18) 0.0301(11) 0.0367(12) -0.0062(9) 0.0071(12) 0.0093(11)
C19 0.0224(8) 0.0314(9) 0.0237(9) -0.0016(7) 0.0101(7) 0.0036(7)
C20 0.0357(11) 0.0337(11) 0.0482(13) -0.0054(9) 0.0189(10) -0.0089(9)
C21 0.0335(11) 0.0683(16) 0.0325(11) 0.0007(11) 0.0190(9) 0.0091(11)
C22 0.0281(9) 0.0470(12) 0.0265(10) 0.0008(9) 0.0055(8) 0.0117(9)
C23 0.0170(7) 0.0454(11) 0.0181(8) 0.0022(7) 0.0041(6) -0.0027(7)
C24 0.0223(9) 0.0546(13) 0.0332(11) 0.0198(10) 0.0079(8) 0.0076(9)
C25 0.0200(9) 0.095(2) 0.0382(12) 0.0289(13) 0.0076(9) 0.0115(11)
C26 0.0211(10) 0.115(2) 0.0246(10) 0.0021(13) 0.0054(8) -0.0083(12)
C27 0.0375(12) 0.088(2) 0.0363(12) -0.0264(13) 0.0186(10) -0.0312(12)
C28 0.0319(10) 0.0520(13) 0.0368(11) -0.0164(10) 0.0159(9) -0.0135(9)
B1 0.0215(10) 0.0454(13) 0.0235(10) 0.0028(9) 0.0019(8) 0.0017(9)
B2 0.0374(12) 0.0453(14) 0.0225(10) 0.0058(10) 0.0068(9) 0.0125(11)

loop_
_atom_type_symbol
_atom_type_description
_atom_type_scat_dispersion_real
_atom_type_scat_dispersion_imag
_atom_type_scat_source
C C 0.0033 0.0016 'International Tables Vol C Tables 4.2.6.8 and 6.1.1.4'
H H 0.0000 0.0000 'International Tables Vol C Tables 4.2.6.8 and 6.1.1.4'
B B 0.0013 0.0007 'International Tables Vol C Tables 4.2.6.8 and 6.1.1.4'
Cl Cl 0.1484 0.1585 'International Tables Vol C Tables 4.2.6.8 and 6.1.1.4'
O O 0.0106 0.0060 'International Tables Vol C Tables 4.2.6.8 and 6.1.1.4'
P P 0.1023 0.0942 'International Tables Vol C Tables 4.2.6.8 and 6.1.1.4'
Sn Sn -0.6537 1.4246 'International Tables Vol C Tables 4.2.6.8 and 6.1.1.4'

loop_
_geom_angle_atom_site_label_1
_geom_angle_atom_site_label_2
_geom_angle_atom_site_label_3
_geom_angle
_geom_angle_site_symmetry_1
_geom_angle_site_symmetry_3
_geom_angle_publ_flag
C2 O1 P1 126.72(11) . . ?
C6 O2 P2 125.94(11) . . ?
C23 Sn1 C1 123.19(7) . . ?
C23 Sn1 Cl1 105.67(6) . . ?
C1 Sn1 Cl1 113.48(5) . . ?
C23 Sn1 Cl2 100.98(5) . . ?
C1 Sn1 Cl2 107.55(5) . . ?
Cl1 Sn1 Cl2 103.67(2) . . ?
O1 P1 C7 102.69(8) . . ?
O1 P1 C11 100.11(8) . . ?
C7 P1 C11 114.53(9) . . ?
O1 P1 B1 116.87(9) . . ?
C7 P1 B1 111.85(10) . . ?
C11 P1 B1 110.27(10) . . ?
O2 P2 C15 103.19(9) . . ?
O2 P2 C19 99.41(7) . . ?
C15 P2 C19 113.88(10) . . ?
O2 P2 B2 118.96(9) . . ?
C15 P2 B2 110.97(11) . . ?
C19 P2 B2 110.02(11) . . ?
C6 C1 C2 117.84(15) . . ?
C6 C1 Sn1 119.17(12) . . ?
C2 C1 Sn1 121.76(13) . . ?
C3 C2 O1 122.66(15) . . ?
C3 C2 C1 121.10(16) . . ?
O1 C2 C1 116.23(15) . . ?
C2 C3 C4 118.91(17) . . ?
C5 C4 C3 121.84(17) . . ?
C4 C5 C6 118.39(17) . . ?
C5 C6 O2 121.75(16) . . ?
C5 C6 C1 121.71(16) . . ?
O2 C6 C1 116.52(15) . . ?
C8 C7 C10 109.10(17) . . ?
C8 C7 C9 109.75(17) . . ?
C10 C7 C9 108.59(17) . . ?
C8 C7 P1 114.64(13) . . ?
C10 C7 P1 106.56(13) . . ?
C9 C7 P1 108.01(13) . . ?
C13 C11 C12 108.60(17) . . ?
C13 C11 C14 109.73(18) . . ?
C12 C11 C14 108.55(16) . . ?
C13 C11 P1 110.80(14) . . ?
C12 C11 P1 114.24(13) . . ?
C14 C11 P1 104.80(14) . . ?
C18 C15 C16 109.8(2) . . ?
C18 C15 C17 108.8(2) . . ?
C16 C15 C17 109.5(2) . . ?
C18 C15 P2 109.45(17) . . ?
C16 C15 P2 112.98(15) . . ?
C17 C15 P2 106.20(17) . . ?
C22 C19 C20 108.41(17) . . ?
C22 C19 C21 109.63(16) . . ?
C20 C19 C21 107.95(18) . . ?
C22 C19 P2 114.50(14) . . ?
C20 C19 P2 106.61(13) . . ?
C21 C19 P2 109.50(14) . . ?
C28 C23 C24 120.16(19) . . ?
C28 C23 Sn1 119.68(15) . . ?
C24 C23 Sn1 119.93(15) . . ?
C25 C24 C23 119.9(2) . . ?
C26 C25 C24 119.9(3) . . ?
C25 C26 C27 121.0(2) . . ?
C26 C27 C28 119.8(3) . . ?
C23 C28 C27 119.3(2) . . ?

loop_
_geom_bond_atom_site_label_1
_geom_bond_atom_site_label_2
_geom_bond_distance
_geom_bond_site_symmetry_2
_geom_bond_publ_flag
Cl1 Sn1 2.3297(5) . ?
Cl2 Sn1 2.3492(5) . ?
O1 C2 1.388(2) . ?
O1 P1 1.6482(12) . ?
O2 C6 1.394(2) . ?
O2 P2 1.6553(13) . ?
Sn1 C23 2.1102(17) . ?
Sn1 C1 2.1147(16) . ?
P1 C7 1.8473(19) . ?
P1 C11 1.8526(19) . ?
P1 B1 1.919(2) . ?
P2 C15 1.851(2) . ?
P2 C19 1.8546(19) . ?
P2 B2 1.923(2) . ?
C1 C6 1.399(2) . ?
C1 C2 1.401(2) . ?
C2 C3 1.385(2) . ?
C3 C4 1.385(3) . ?
C4 C5 1.382(3) . ?
C5 C6 1.386(2) . ?
C7 C8 1.532(3) . ?
C7 C10 1.537(3) . ?
C7 C9 1.538(3) . ?
C11 C13 1.531(3) . ?
C11 C12 1.534(3) . ?
C11 C14 1.543(3) . ?
C15 C18 1.535(4) . ?
C15 C16 1.535(3) . ?
C15 C17 1.538(4) . ?
C19 C22 1.524(3) . ?
C19 C20 1.533(3) . ?
C19 C21 1.540(3) . ?
C23 C28 1.388(3) . ?
C23 C24 1.390(3) . ?
C24 C25 1.390(3) . ?
C25 C26 1.367(4) . ?
C26 C27 1.382(4) . ?
C27 C28 1.401(3) . ?
